data_7110898
loop_
_publ_author_name
'Chichak, Kelly'
'Walsh, M. Catherine'
'Branda, Neil R.'

_publ_section_title
;
 Axially coordinated porphyrins as new rotaxane stoppers
;
_journal_issue 10
_journal_name_full 'Chemical Communications'
_journal_page_first 847
_journal_paper_doi 10.1039/b001259i
_journal_year 2000
_chemical_formula_sum 'C166.5 H169 F12 N12 O17.5 P2 Ru2'
_chemical_formula_weight 3110.22
_space_group_IT_number 14
_symmetry_cell_setting monoclinic
_symmetry_space_group_name_Hall '-P 2yn'
_symmetry_space_group_name_H-M 'P 1 21/n 1'
_atom_sites_solution_hydrogens geom
_atom_sites_solution_primary direct
_atom_sites_solution_secondary difmap
_audit_creation_method 'manual editing of SHELXL template'
_cell_angle_alpha 90.00
_cell_angle_beta 103.745(3)
_cell_angle_gamma 90.00
_cell_formula_units_Z 2
_cell_length_a 11.655(2)
_cell_length_b 30.385(5)
_cell_length_c 24.340(4)
_cell_measurement_reflns_used 5453
_cell_measurement_temperature 193(2)
_cell_volume 8373(2)
_computing_cell_refinement 'Bruker SMART'
_computing_data_collection 'Bruker SMART'
_computing_data_reduction 'Bruker SHELXTL'
_computing_molecular_graphics 'Bruker SHELXTL'
_computing_publication_material 'Bruker SHELXTL'
_computing_structure_refinement 'SHELXL-97 (Sheldrick, 1997)'
_computing_structure_solution 'SHELXS-97 (Sheldrick, 1990)'
_diffrn_ambient_temperature 193(2)
_diffrn_measured_fraction_theta_full 0.988
_diffrn_measured_fraction_theta_max 0.988
_diffrn_measurement_device_type 'CCD area detector'
_diffrn_measurement_method 'phi and omega scans'
_diffrn_radiation_monochromator graphite
_diffrn_radiation_source 'fine-focus rotating anode'
_diffrn_radiation_type MoK\a
_diffrn_radiation_wavelength 0.71073
_diffrn_reflns_av_R_equivalents 0.2291
_diffrn_reflns_av_sigmaI/netI 0.4346
_diffrn_reflns_limit_h_max 14
_diffrn_reflns_limit_h_min -14
_diffrn_reflns_limit_k_max 38
_diffrn_reflns_limit_k_min -29
_diffrn_reflns_limit_l_max 30
_diffrn_reflns_limit_l_min -19
_diffrn_reflns_number 41325
_diffrn_reflns_theta_full 26.52
_diffrn_reflns_theta_max 26.52
_diffrn_reflns_theta_min 1.09
_exptl_absorpt_coefficient_mu 0.276
_exptl_absorpt_correction_T_max 0.9803
_exptl_absorpt_correction_T_min 0.5738
_exptl_absorpt_correction_type SADABS
_exptl_crystal_colour orange-red
_exptl_crystal_density_diffrn 1.234
_exptl_crystal_density_method 'not measured'
_exptl_crystal_description prism
_exptl_crystal_F_000 3236
_exptl_crystal_size_max 0.59
_exptl_crystal_size_mid 0.08
_exptl_crystal_size_min 0.05
_refine_diff_density_max 1.418
_refine_diff_density_min -0.901
_refine_diff_density_rms 0.166
_refine_ls_extinction_method none
_refine_ls_goodness_of_fit_ref 0.864
_refine_ls_hydrogen_treatment mixed
_refine_ls_matrix_type full
_refine_ls_number_parameters 976
_refine_ls_number_reflns 17184
_refine_ls_number_restraints 0
_refine_ls_restrained_S_all 0.864
_refine_ls_R_factor_all 0.2872
_refine_ls_R_factor_gt 0.0877
_refine_ls_shift/su_max 0.090
_refine_ls_shift/su_mean 0.001
_refine_ls_structure_factor_coef Fsqd
_refine_ls_weighting_details 'calc w=1/[\s^2^(Fo^2^)+(0.0981P)^2^+0.0000P] where P=(Fo^2^+2Fc^2^)/3'
_refine_ls_weighting_scheme calc
_refine_ls_wR_factor_gt 0.2014
_refine_ls_wR_factor_ref 0.2673
_reflns_number_gt 4929
_reflns_number_total 17184
_reflns_threshold_expression >2sigma(I)
_cod_data_source_file b001259isup1.cif
_cod_data_source_block nrb9939
_cod_depositor_comments
;
The following automatic conversions were performed:

'_symmetry_cell_setting' value 'Monoclinic' changed to 'monoclinic'
according to /home/saulius/struct/CIF-dictionaries/cif_core.dic
dictionary named 'cif_core.dic' version 2.4.2 from 2011-04-26.

Automatic conversion script
Id: cif_fix_values 1891 2012-01-12 08:04:46Z andrius 
;
_cod_original_sg_symbol_H-M P2(1)/n
_cod_original_formula_sum 'C166.50 H169 F12 N12 O17.50 P2 Ru2'
_cod_database_code 7110898

loop_
_symmetry_equiv_pos_as_xyz
'x, y, z'
'-x+1/2, y+1/2, -z+1/2'
'-x, -y, -z'
'x-1/2, -y-1/2, z-1/2'

loop_
_atom_site_label
_atom_site_type_symbol
_atom_site_fract_x
_atom_site_fract_y
_atom_site_fract_z
_atom_site_U_iso_or_equiv
_atom_site_adp_type
_atom_site_occupancy
_atom_site_symmetry_multiplicity
_atom_site_calc_flag
_atom_site_refinement_flags
Ru Ru 0.06653(7) 0.24090(2) 0.21983(3) 0.0281(2) Uani 1 1 d .
O1 O -0.0534(7) 0.1610(2) 0.1629(3) 0.064(2) Uani 1 1 d .
O2 O 0.2541(5) 0.4242(2) 0.4903(3) 0.0411(18) Uani 1 1 d .
O3 O 0.2345(6) 0.5241(2) 0.4899(3) 0.0482(19) Uani 1 1 d .
O4 O 0.3125(6) 0.6040(2) 0.4607(3) 0.051(2) Uani 1 1 d .
O5 O 0.5642(6) 0.6274(2) 0.4846(3) 0.0447(18) Uani 1 1 d .
N1 N -0.0503(6) 0.2476(2) 0.2707(3) 0.030(2) Uani 1 1 d .
N2 N -0.0337(6) 0.2841(2) 0.1630(3) 0.0262(19) Uani 1 1 d .
N3 N 0.1885(6) 0.2379(2) 0.1717(3) 0.0256(18) Uani 1 1 d .
N4 N 0.1714(6) 0.2013(2) 0.2790(3) 0.0266(19) Uani 1 1 d .
N5 N 0.1649(6) 0.2975(2) 0.2632(3) 0.0247(18) Uani 1 1 d .
N6 N 0.4489(7) 0.4734(2) 0.4291(3) 0.0288(19) Uani 1 1 d .
C1 C -0.0118(8) 0.1916(3) 0.1835(4) 0.034(3) Uani 1 1 d .
C2 C 0.4996(9) 0.5081(3) 0.4714(3) 0.037(3) Uani 1 1 d .
H2A H 0.5812 0.5152 0.4689 0.044 Uiso 1 1 calc R
H2B H 0.4515 0.5352 0.4634 0.044 Uiso 1 1 calc R
C10 C 0.0487(8) 0.1988(3) 0.3500(4) 0.028(2) Uani 1 1 d .
C11 C -0.0443(8) 0.2271(3) 0.3212(4) 0.029(2) Uani 1 1 d .
C12 C -0.1479(8) 0.2382(3) 0.3417(4) 0.033(2) Uani 1 1 d .
H12 H -0.1665 0.2278 0.3753 0.040 Uiso 1 1 calc R
C13 C -0.2126(8) 0.2662(3) 0.3038(4) 0.032(2) Uani 1 1 d .
H13 H -0.2841 0.2799 0.3067 0.038 Uiso 1 1 calc R
C14 C -0.1553(8) 0.2715(3) 0.2588(4) 0.028(2) Uani 1 1 d .
C15 C -0.1955(8) 0.2972(3) 0.2091(4) 0.031(2) Uani 1 1 d .
C16 C -0.1401(8) 0.3024(3) 0.1644(4) 0.030(2) Uani 1 1 d .
C17 C -0.1845(9) 0.3285(3) 0.1155(5) 0.047(3) Uani 1 1 d .
H17 H -0.2562 0.3447 0.1069 0.056 Uiso 1 1 calc R
C18 C -0.1047(9) 0.3254(3) 0.0841(5) 0.046(3) Uani 1 1 d .
H18 H -0.1108 0.3391 0.0484 0.056 Uiso 1 1 calc R
C19 C -0.0080(8) 0.2979(3) 0.1131(4) 0.031(2) Uani 1 1 d .
C20 C 0.0949(9) 0.2876(3) 0.0936(4) 0.035(3) Uani 1 1 d .
C21 C 0.1846(8) 0.2583(3) 0.1214(4) 0.030(2) Uani 1 1 d .
C22 C 0.2833(8) 0.2471(3) 0.1004(4) 0.032(2) Uani 1 1 d .
H22 H 0.3010 0.2574 0.0665 0.039 Uiso 1 1 calc R
C23 C 0.3469(8) 0.2190(3) 0.1376(4) 0.032(2) Uani 1 1 d .
H23 H 0.4183 0.2052 0.1344 0.039 Uiso 1 1 calc R
C24 C 0.2909(8) 0.2130(3) 0.1823(4) 0.031(2) Uani 1 1 d .
C25 C 0.3306(8) 0.1878(3) 0.2318(4) 0.030(2) Uani 1 1 d .
C26 C 0.2794(8) 0.1829(3) 0.2772(4) 0.030(2) Uani 1 1 d .
C27 C 0.3243(8) 0.1585(3) 0.3281(4) 0.038(3) Uani 1 1 d .
H27 H 0.3970 0.1429 0.3375 0.045 Uiso 1 1 calc R
C28 C 0.2451(9) 0.1614(3) 0.3601(5) 0.042(3) Uani 1 1 d .
H28 H 0.2515 0.1482 0.3961 0.051 Uiso 1 1 calc R
C29 C 0.1497(8) 0.1880(3) 0.3302(4) 0.032(2) Uani 1 1 d .
C31 C 0.0345(8) 0.1774(3) 0.4022(4) 0.036(3) Uani 1 1 d .
C32 C 0.0368(9) 0.1998(3) 0.4526(5) 0.043(3) Uani 1 1 d .
H32 H 0.0505 0.2307 0.4542 0.052 Uiso 1 1 calc R
C33 C 0.0199(9) 0.1786(4) 0.4999(5) 0.055(3) Uani 1 1 d .
H33 H 0.0220 0.1951 0.5333 0.065 Uiso 1 1 calc R
C34 C -0.0001(9) 0.1334(4) 0.5001(5) 0.052(3) Uani 1 1 d .
C35 C 0.0010(10) 0.1112(4) 0.4523(5) 0.058(3) Uani 1 1 d .
H35 H -0.0101 0.0802 0.4519 0.070 Uiso 1 1 calc R
C36 C 0.0177(9) 0.1313(4) 0.4040(5) 0.052(3) Uani 1 1 d .
H36 H 0.0179 0.1140 0.3715 0.062 Uiso 1 1 calc R
C37 C -0.0191(11) 0.1128(4) 0.5530(5) 0.079(4) Uani 1 1 d .
H37A H -0.0209 0.0807 0.5489 0.095 Uiso 1 1 calc R
H37B H -0.0944 0.1230 0.5597 0.095 Uiso 1 1 calc R
H37C H 0.0454 0.1212 0.5850 0.095 Uiso 1 1 calc R
C41 C -0.3084(8) 0.3213(3) 0.2058(4) 0.032(2) Uani 1 1 d .
C42 C -0.3057(9) 0.3654(3) 0.2232(5) 0.050(3) Uani 1 1 d .
H42 H -0.2322 0.3798 0.2375 0.060 Uiso 1 1 calc R
C43 C -0.4107(9) 0.3880(3) 0.2194(5) 0.053(3) Uani 1 1 d .
H43 H -0.4073 0.4178 0.2314 0.064 Uiso 1 1 calc R
C44 C -0.5190(9) 0.3690(3) 0.1991(4) 0.037(3) Uani 1 1 d .
C45 C -0.5205(9) 0.3247(3) 0.1833(4) 0.046(3) Uani 1 1 d .
H45 H -0.5939 0.3099 0.1709 0.055 Uiso 1 1 calc R
C46 C -0.4162(8) 0.3023(3) 0.1856(4) 0.041(3) Uani 1 1 d .
H46 H -0.4197 0.2727 0.1726 0.050 Uiso 1 1 calc R
C47 C -0.6331(9) 0.3942(4) 0.1915(5) 0.059(3) Uani 1 1 d .
H47A H -0.6493 0.4100 0.1554 0.071 Uiso 1 1 calc R
H47B H -0.6265 0.4153 0.2225 0.071 Uiso 1 1 calc R
H47C H -0.6978 0.3736 0.1918 0.071 Uiso 1 1 calc R
C51 C 0.1086(8) 0.3096(3) 0.0412(4) 0.031(2) Uani 1 1 d .
C52 C 0.1336(10) 0.3545(4) 0.0419(5) 0.059(3) Uani 1 1 d .
H52 H 0.1387 0.3710 0.0756 0.071 Uiso 1 1 calc R
C53 C 0.1510(10) 0.3754(4) -0.0063(5) 0.060(3) Uani 1 1 d .
H53 H 0.1689 0.4059 -0.0044 0.072 Uiso 1 1 calc R
C54 C 0.1434(9) 0.3538(4) -0.0561(5) 0.056(3) Uani 1 1 d .
C55 C 0.1138(10) 0.3097(4) -0.0560(5) 0.064(3) Uani 1 1 d .
H55 H 0.1044 0.2935 -0.0901 0.076 Uiso 1 1 calc R
C56 C 0.0975(9) 0.2884(3) -0.0090(4) 0.048(3) Uani 1 1 d .
H56 H 0.0778 0.2580 -0.0114 0.058 Uiso 1 1 calc R
C57 C 0.1654(11) 0.3757(4) -0.1084(5) 0.080(4) Uani 1 1 d .
H57A H 0.1123 0.4010 -0.1185 0.096 Uiso 1 1 calc R
H57B H 0.1505 0.3546 -0.1398 0.096 Uiso 1 1 calc R
H57C H 0.2475 0.3858 -0.1009 0.096 Uiso 1 1 calc R
C61 C 0.4459(8) 0.1639(3) 0.2370(4) 0.031(2) Uani 1 1 d .
C62 C 0.5521(8) 0.1850(3) 0.2467(5) 0.046(3) Uani 1 1 d .
H62 H 0.5530 0.2162 0.2495 0.055 Uiso 1 1 calc R
C63 C 0.6581(9) 0.1632(3) 0.2526(5) 0.051(3) Uani 1 1 d .
H63 H 0.7302 0.1793 0.2603 0.061 Uiso 1 1 calc R
C64 C 0.6591(9) 0.1180(4) 0.2473(4) 0.044(3) Uani 1 1 d .
C65 C 0.5537(9) 0.0953(4) 0.2353(5) 0.052(3) Uani 1 1 d .
H65 H 0.5534 0.0642 0.2311 0.062 Uiso 1 1 calc R
C66 C 0.4485(9) 0.1178(3) 0.2294(4) 0.045(3) Uani 1 1 d .
H66 H 0.3763 0.1019 0.2200 0.053 Uiso 1 1 calc R
C67 C 0.7761(9) 0.0931(4) 0.2563(5) 0.067(4) Uani 1 1 d .
H67A H 0.7698 0.0704 0.2270 0.080 Uiso 1 1 calc R
H67B H 0.7940 0.0791 0.2936 0.080 Uiso 1 1 calc R
H67C H 0.8394 0.1137 0.2539 0.080 Uiso 1 1 calc R
C71 C 0.1083(8) 0.3349(3) 0.2701(4) 0.034(3) Uani 1 1 d .
H71 H 0.0257 0.3370 0.2543 0.041 Uiso 1 1 calc R
C72 C 0.1654(8) 0.3697(3) 0.2989(4) 0.037(3) Uani 1 1 d .
H72 H 0.1215 0.3954 0.3026 0.044 Uiso 1 1 calc R
C73 C 0.2860(8) 0.3693(3) 0.3231(4) 0.028(2) Uani 1 1 d .
C74 C 0.3436(8) 0.3312(3) 0.3140(4) 0.032(2) Uani 1 1 d .
H74 H 0.4266 0.3288 0.3283 0.038 Uiso 1 1 calc R
C75 C 0.2805(8) 0.2963(3) 0.2841(4) 0.032(3) Uani 1 1 d .
H75 H 0.3223 0.2705 0.2784 0.039 Uiso 1 1 calc R
C76 C 0.3407(9) 0.4785(3) 0.3952(4) 0.034(2) Uani 1 1 d .
H76 H 0.2987 0.5051 0.3969 0.041 Uiso 1 1 calc R
C77 C 0.2903(8) 0.4465(3) 0.3585(4) 0.040(3) Uani 1 1 d .
H77 H 0.2149 0.4515 0.3339 0.047 Uiso 1 1 calc R
C78 C 0.3473(8) 0.4063(3) 0.3562(4) 0.025(2) Uani 1 1 d .
C79 C 0.4603(8) 0.4026(3) 0.3901(4) 0.040(3) Uani 1 1 d .
H79 H 0.5037 0.3764 0.3884 0.048 Uiso 1 1 calc R
C80 C 0.5123(8) 0.4358(3) 0.4265(4) 0.044(3) Uani 1 1 d .
H80 H 0.5903 0.4327 0.4493 0.053 Uiso 1 1 calc R
C81 C 0.2380(10) 0.3808(3) 0.4691(4) 0.039(3) Uani 1 1 d .
C82 C 0.3357(9) 0.3550(3) 0.4817(4) 0.037(3) Uani 1 1 d .
C83 C 0.3260(11) 0.3124(4) 0.4606(5) 0.057(3) Uani 1 1 d .
H83 H 0.3925 0.2934 0.4695 0.068 Uiso 1 1 calc R
C84 C 0.2205(11) 0.2973(4) 0.4269(5) 0.057(3) Uani 1 1 d .
H84 H 0.2149 0.2682 0.4121 0.068 Uiso 1 1 calc R
C85 C 0.1249(11) 0.3244(4) 0.4152(5) 0.057(3) Uani 1 1 d .
H85 H 0.0520 0.3141 0.3924 0.069 Uiso 1 1 calc R
C86 C 0.1333(10) 0.3665(3) 0.4360(4) 0.047(3) Uani 1 1 d .
H86 H 0.0667 0.3855 0.4276 0.057 Uiso 1 1 calc R
C87 C 0.1479(8) 0.4504(3) 0.4872(5) 0.048(3) Uani 1 1 d .
H87A H 0.0906 0.4335 0.5030 0.058 Uiso 1 1 calc R
H87B H 0.1104 0.4574 0.4472 0.058 Uiso 1 1 calc R
C88 C 0.1816(9) 0.4922(3) 0.5204(4) 0.044(3) Uani 1 1 d .
H88A H 0.1102 0.5053 0.5293 0.053 Uiso 1 1 calc R
H88B H 0.2379 0.4852 0.5566 0.053 Uiso 1 1 calc R
C89 C 0.1524(8) 0.5570(3) 0.4634(4) 0.045(3) Uani 1 1 d .
H89A H 0.1268 0.5746 0.4926 0.054 Uiso 1 1 calc R
H89B H 0.0817 0.5428 0.4392 0.054 Uiso 1 1 calc R
C90 C 0.2085(9) 0.5863(3) 0.4282(5) 0.048(3) Uani 1 1 d .
H90A H 0.2258 0.5694 0.3964 0.058 Uiso 1 1 calc R
H90B H 0.1534 0.6104 0.4122 0.058 Uiso 1 1 calc R
C91 C 0.3675(8) 0.6315(3) 0.4253(5) 0.053(3) Uani 1 1 d .
H91A H 0.3093 0.6524 0.4032 0.064 Uiso 1 1 calc R
H91B H 0.3995 0.6132 0.3988 0.064 Uiso 1 1 calc R
C92 C 0.4645(9) 0.6557(3) 0.4647(5) 0.051(3) Uani 1 1 d .
H92A H 0.4886 0.6813 0.4449 0.061 Uiso 1 1 calc R
H92B H 0.4359 0.6668 0.4973 0.061 Uiso 1 1 calc R
P P 0.3885(3) 0.03165(9) -0.17568(14) 0.0482(8) Uani 1 1 d .
F1 F 0.5222(6) 0.0164(2) -0.1663(4) 0.101(3) Uani 1 1 d .
F2 F 0.2574(5) 0.0469(2) -0.1843(3) 0.081(2) Uani 1 1 d .
F3 F 0.4216(6) 0.0790(2) -0.1958(3) 0.089(2) Uani 1 1 d .
F4 F 0.3562(6) -0.01524(18) -0.1553(3) 0.073(2) Uani 1 1 d .
F5 F 0.4136(6) 0.0488(2) -0.1124(3) 0.072(2) Uani 1 1 d .
F6 F 0.3625(7) 0.0144(2) -0.2386(3) 0.097(2) Uani 1 1 d .
O1S O 0.6235(7) 0.3104(2) 0.4026(3) 0.061(2) Uani 1 1 d .
C1S C 0.7639(11) 0.3624(4) 0.3873(6) 0.078(4) Uani 1 1 d .
H1SA H 0.7035 0.3697 0.3531 0.094 Uiso 1 1 calc R
H1SB H 0.8382 0.3553 0.3771 0.094 Uiso 1 1 calc R
H1SC H 0.7761 0.3876 0.4132 0.094 Uiso 1 1 calc R
C2S C 0.7235(10) 0.3231(3) 0.4160(5) 0.042(3) Uani 1 1 d .
C3S C 0.8082(10) 0.3029(4) 0.4615(5) 0.072(4) Uani 1 1 d .
H3SA H 0.8210 0.3218 0.4950 0.087 Uiso 1 1 calc R
H3SB H 0.8830 0.2989 0.4504 0.087 Uiso 1 1 calc R
H3SC H 0.7785 0.2742 0.4702 0.087 Uiso 1 1 calc R
O2S O -0.0125(9) 0.6519(4) 0.4373(5) 0.130(4) Uani 1 1 d .
C4S C -0.1723(13) 0.7027(4) 0.4178(6) 0.101(5) Uani 1 1 d .
H4SA H -0.2302 0.7011 0.4410 0.121 Uiso 1 1 calc R
H4SB H -0.2120 0.7114 0.3792 0.121 Uiso 1 1 calc R
H4SC H -0.1115 0.7244 0.4339 0.121 Uiso 1 1 calc R
C5S C -0.1154(12) 0.6581(5) 0.4165(6) 0.068(4) Uani 1 1 d .
C6S C -0.1923(11) 0.6226(4) 0.3926(5) 0.072(4) Uani 1 1 d .
H6SA H -0.1456 0.5959 0.3923 0.087 Uiso 1 1 calc R
H6SB H -0.2338 0.6301 0.3539 0.087 Uiso 1 1 calc R
H6SC H -0.2499 0.6176 0.4155 0.087 Uiso 1 1 calc R
O3S O 0.4248(18) 0.5510(4) 0.3378(6) 0.231(9) Uani 1 1 d .
C7S C 0.5024(14) 0.5082(5) 0.2769(8) 0.136(7) Uani 1 1 d .
H7SA H 0.5347 0.5159 0.2445 0.163 Uiso 1 1 calc R
H7SB H 0.4474 0.4835 0.2667 0.163 Uiso 1 1 calc R
H7SC H 0.5670 0.4997 0.3089 0.163 Uiso 1 1 calc R
C8S C 0.4390(15) 0.5467(4) 0.2930(8) 0.093(6) Uani 1 1 d .
C9S C 0.3850(13) 0.5770(5) 0.2469(7) 0.126(7) Uani 1 1 d .
H9SA H 0.3134 0.5636 0.2235 0.152 Uiso 1 1 calc R
H9SB H 0.4411 0.5829 0.2235 0.152 Uiso 1 1 calc R
H9SC H 0.3644 0.6046 0.2629 0.152 Uiso 1 1 calc R
O4S O 0.1878(15) 0.4797(6) 0.2207(8) 0.142(7) Uani 0.75 1 d P
C10S C 0.022(2) 0.4347(6) 0.1664(8) 0.113(8) Uani 0.75 1 d P
H10A H 0.0754 0.4093 0.1741 0.135 Uiso 0.75 1 calc PR
H10B H -0.0131 0.4366 0.1257 0.135 Uiso 0.75 1 calc PR
H10C H -0.0407 0.4312 0.1866 0.135 Uiso 0.75 1 calc PR
C11S C 0.092(2) 0.4769(8) 0.1863(11) 0.110(9) Uani 0.75 1 d P
C12S C 0.032(2) 0.5169(7) 0.1661(10) 0.155(10) Uani 0.75 1 d P
H12A H -0.0193 0.5255 0.1908 0.186 Uiso 0.75 1 calc PR
H12B H -0.0154 0.5126 0.1275 0.186 Uiso 0.75 1 calc PR
H12C H 0.0906 0.5401 0.1662 0.186 Uiso 0.75 1 calc PR

loop_
_atom_site_aniso_label
_atom_site_aniso_U_11
_atom_site_aniso_U_22
_atom_site_aniso_U_33
_atom_site_aniso_U_23
_atom_site_aniso_U_13
_atom_site_aniso_U_12
Ru 0.0333(4) 0.0190(4) 0.0322(5) -0.0061(4) 0.0083(3) -0.0022(4)
O1 0.073(6) 0.044(5) 0.073(6) -0.031(4) 0.013(5) -0.023(4)
O2 0.036(4) 0.034(4) 0.058(5) 0.002(3) 0.021(4) -0.002(3)
O3 0.053(5) 0.030(4) 0.068(6) 0.011(4) 0.028(4) 0.007(3)
O4 0.045(4) 0.031(5) 0.069(6) 0.009(4) -0.001(4) 0.002(3)
O5 0.047(5) 0.029(4) 0.059(5) 0.005(4) 0.014(4) 0.006(3)
N1 0.044(5) 0.023(5) 0.019(5) -0.001(3) 0.002(4) -0.012(4)
N2 0.030(5) 0.025(5) 0.024(5) -0.005(4) 0.007(4) -0.005(4)
N3 0.039(5) 0.016(4) 0.019(5) -0.004(4) 0.001(4) -0.010(4)
N4 0.041(5) 0.021(5) 0.019(5) -0.007(3) 0.010(4) -0.006(4)
N5 0.028(5) 0.014(4) 0.034(5) -0.003(3) 0.012(4) 0.002(3)
N6 0.040(5) 0.017(5) 0.030(5) -0.006(4) 0.008(4) -0.002(4)
C1 0.015(5) 0.040(7) 0.046(7) -0.011(5) 0.003(5) 0.004(5)
C2 0.045(6) 0.024(6) 0.036(7) -0.014(5) 0.001(6) -0.005(5)
C10 0.041(6) 0.023(6) 0.021(6) -0.002(4) 0.012(5) -0.007(4)
C11 0.031(6) 0.030(6) 0.027(6) -0.007(5) 0.007(5) -0.009(4)
C12 0.054(7) 0.033(6) 0.015(6) -0.007(5) 0.012(5) -0.007(5)
C13 0.036(6) 0.018(6) 0.043(7) -0.010(5) 0.012(5) -0.001(4)
C14 0.024(5) 0.018(6) 0.041(7) -0.015(4) 0.006(5) -0.006(4)
C15 0.030(6) 0.027(6) 0.029(7) -0.011(5) -0.004(5) 0.004(4)
C16 0.027(6) 0.037(6) 0.028(7) -0.007(5) 0.012(5) -0.006(5)
C17 0.042(7) 0.053(8) 0.045(8) 0.008(6) 0.009(6) 0.015(5)
C18 0.045(7) 0.047(7) 0.043(8) 0.021(6) 0.004(6) 0.012(5)
C19 0.040(6) 0.031(6) 0.018(6) -0.004(5) -0.003(5) 0.000(5)
C20 0.046(7) 0.030(6) 0.031(7) -0.022(5) 0.017(5) -0.013(5)
C21 0.035(6) 0.024(5) 0.028(6) -0.012(5) 0.002(5) -0.005(5)
C22 0.038(6) 0.036(7) 0.026(6) -0.008(5) 0.014(5) -0.015(5)
C23 0.037(6) 0.031(6) 0.034(7) -0.008(5) 0.019(5) -0.008(5)
C24 0.030(6) 0.020(6) 0.043(7) -0.007(5) 0.010(5) 0.003(4)
C25 0.028(6) 0.021(6) 0.043(7) -0.015(5) 0.015(5) -0.007(4)
C26 0.022(6) 0.037(6) 0.029(7) -0.012(5) 0.000(5) -0.005(5)
C27 0.031(6) 0.027(6) 0.055(8) 0.005(5) 0.010(6) 0.007(5)
C28 0.040(7) 0.033(7) 0.054(8) 0.019(5) 0.012(6) 0.004(5)
C29 0.036(6) 0.034(6) 0.029(7) -0.009(5) 0.011(5) -0.006(5)
C31 0.045(7) 0.033(7) 0.034(7) -0.003(5) 0.016(5) 0.001(5)
C32 0.057(7) 0.031(6) 0.046(8) -0.001(6) 0.019(6) -0.009(5)
C33 0.062(8) 0.063(9) 0.041(8) -0.006(6) 0.017(6) -0.012(6)
C34 0.059(8) 0.062(9) 0.035(8) 0.015(7) 0.013(6) -0.010(6)
C35 0.091(10) 0.038(7) 0.049(9) 0.004(6) 0.022(7) -0.001(6)
C36 0.075(8) 0.046(8) 0.038(8) -0.009(6) 0.022(6) -0.011(6)
C37 0.115(11) 0.065(9) 0.061(10) 0.019(7) 0.030(8) -0.021(8)
C41 0.032(6) 0.040(7) 0.023(6) -0.005(5) 0.006(5) -0.006(5)
C42 0.043(7) 0.027(7) 0.073(9) -0.017(6) 0.000(6) -0.005(5)
C43 0.053(8) 0.031(7) 0.067(9) -0.020(6) -0.003(7) 0.003(6)
C44 0.038(7) 0.045(7) 0.029(7) -0.005(5) 0.010(5) 0.011(5)
C45 0.031(6) 0.039(7) 0.068(9) -0.002(6) 0.014(6) -0.003(5)
C46 0.039(7) 0.032(6) 0.052(8) -0.009(5) 0.008(6) 0.000(5)
C47 0.056(8) 0.058(8) 0.065(9) 0.006(6) 0.018(7) 0.012(6)
C51 0.036(6) 0.035(7) 0.025(7) 0.006(5) 0.012(5) -0.004(5)
C52 0.090(9) 0.046(8) 0.046(8) -0.007(6) 0.025(7) -0.014(7)
C53 0.093(10) 0.039(7) 0.047(9) 0.008(6) 0.017(7) -0.021(6)
C54 0.047(7) 0.073(10) 0.054(9) 0.009(7) 0.019(7) 0.000(6)
C55 0.084(9) 0.057(9) 0.047(9) -0.009(7) 0.011(7) -0.011(7)
C56 0.078(8) 0.040(7) 0.027(7) 0.003(6) 0.015(6) -0.011(6)
C57 0.093(10) 0.091(11) 0.064(10) 0.027(8) 0.032(8) -0.008(8)
C61 0.042(6) 0.026(6) 0.029(6) -0.010(4) 0.014(5) 0.001(5)
C62 0.031(6) 0.028(6) 0.082(9) -0.007(6) 0.020(6) -0.006(5)
C63 0.037(7) 0.035(7) 0.081(10) -0.020(6) 0.014(6) -0.003(5)
C64 0.042(7) 0.046(8) 0.048(8) -0.008(6) 0.015(6) 0.013(6)
C65 0.040(7) 0.038(7) 0.080(10) -0.002(6) 0.020(7) 0.011(6)
C66 0.041(7) 0.022(6) 0.071(9) -0.010(5) 0.013(6) -0.004(5)
C67 0.051(8) 0.060(9) 0.086(10) -0.005(7) 0.009(7) 0.013(6)
C71 0.024(5) 0.030(6) 0.048(7) -0.013(5) 0.009(5) 0.002(4)
C72 0.037(6) 0.029(6) 0.039(7) -0.003(5) -0.001(5) 0.006(5)
C73 0.039(6) 0.023(6) 0.026(6) -0.008(4) 0.015(5) 0.003(4)
C74 0.034(6) 0.017(6) 0.041(7) -0.001(5) 0.003(5) 0.001(4)
C75 0.039(7) 0.020(6) 0.042(7) -0.016(5) 0.017(5) 0.005(5)
C76 0.050(7) 0.016(6) 0.032(7) 0.000(4) 0.001(5) 0.007(5)
C77 0.041(6) 0.034(6) 0.035(7) -0.012(5) -0.007(5) 0.001(5)
C78 0.037(6) 0.016(5) 0.019(6) -0.005(4) 0.004(5) -0.002(4)
C79 0.049(7) 0.020(6) 0.046(7) -0.019(5) 0.001(6) 0.006(5)
C80 0.034(6) 0.026(6) 0.067(8) -0.008(5) 0.001(6) 0.011(5)
C81 0.055(8) 0.026(6) 0.041(7) -0.012(5) 0.021(6) -0.013(5)
C82 0.042(7) 0.035(7) 0.041(8) 0.004(5) 0.021(6) 0.001(5)
C83 0.072(9) 0.045(8) 0.063(9) -0.001(6) 0.035(7) -0.004(6)
C84 0.065(9) 0.040(8) 0.069(9) -0.010(6) 0.025(7) -0.017(7)
C85 0.062(8) 0.051(9) 0.062(9) -0.010(7) 0.020(7) -0.010(7)
C86 0.066(8) 0.036(7) 0.044(8) 0.001(6) 0.022(6) -0.008(6)
C87 0.037(6) 0.036(7) 0.076(9) 0.017(6) 0.021(6) 0.000(5)
C88 0.045(7) 0.045(8) 0.048(8) 0.003(6) 0.020(6) 0.009(5)
C89 0.032(6) 0.039(7) 0.059(8) -0.002(6) -0.001(6) 0.008(5)
C90 0.052(7) 0.027(6) 0.059(8) 0.002(6) 0.001(6) 0.013(5)
C91 0.035(6) 0.048(8) 0.070(9) 0.031(7) 0.001(6) 0.010(6)
C92 0.043(7) 0.040(7) 0.077(9) 0.017(6) 0.029(7) 0.019(6)
P 0.049(2) 0.0305(18) 0.064(3) 0.0035(16) 0.0121(17) -0.0030(14)
F1 0.055(5) 0.087(6) 0.165(8) 0.013(5) 0.031(5) 0.008(4)
F2 0.044(4) 0.049(4) 0.144(7) -0.001(4) 0.011(4) -0.002(3)
F3 0.086(5) 0.045(4) 0.138(7) 0.030(4) 0.033(5) -0.015(4)
F4 0.111(5) 0.023(4) 0.089(5) 0.008(3) 0.035(4) -0.003(3)
F5 0.093(5) 0.051(4) 0.065(5) -0.006(3) 0.004(4) -0.003(4)
F6 0.151(7) 0.065(5) 0.072(6) -0.001(4) 0.020(5) -0.004(5)
O1S 0.050(5) 0.045(5) 0.092(7) -0.005(4) 0.024(5) 0.001(4)
C1S 0.094(10) 0.042(8) 0.114(12) 0.001(7) 0.054(9) -0.014(7)
C2S 0.044(7) 0.039(7) 0.047(8) -0.007(6) 0.015(6) 0.002(6)
C3S 0.057(8) 0.099(11) 0.058(9) -0.001(8) 0.010(7) 0.015(7)
O2S 0.058(7) 0.175(12) 0.148(11) -0.007(8) 0.009(7) 0.008(7)
C4S 0.145(14) 0.047(10) 0.124(14) -0.002(8) 0.058(11) -0.041(9)
C5S 0.053(9) 0.071(11) 0.091(12) -0.008(8) 0.037(8) -0.016(8)
C6S 0.095(10) 0.061(9) 0.067(10) 0.008(7) 0.033(8) 0.028(8)
O3S 0.52(3) 0.061(8) 0.182(15) -0.010(8) 0.226(18) -0.053(12)
C7S 0.142(15) 0.066(12) 0.22(2) 0.018(12) 0.086(15) 0.029(10)
C8S 0.153(14) 0.039(9) 0.128(16) -0.018(9) 0.117(13) -0.024(9)
C9S 0.111(13) 0.062(11) 0.186(18) 0.053(12) -0.005(12) 0.000(9)
O4S 0.117(14) 0.155(16) 0.143(16) 0.006(12) 0.008(12) 0.038(12)
C10S 0.21(2) 0.059(15) 0.078(16) 0.003(11) 0.047(16) 0.028(15)
C11S 0.11(2) 0.10(2) 0.13(2) 0.040(17) 0.051(17) 0.075(17)
C12S 0.19(3) 0.12(2) 0.16(2) -0.032(18) 0.06(2) 0.05(2)

loop_
_atom_type_symbol
_atom_type_description
_atom_type_scat_dispersion_real
_atom_type_scat_dispersion_imag
_atom_type_scat_source
C C 0.0033 0.0016 'International Tables Vol C Tables 4.2.6.8 and 6.1.1.4'
H H 0.0000 0.0000 'International Tables Vol C Tables 4.2.6.8 and 6.1.1.4'
N N 0.0061 0.0033 'International Tables Vol C Tables 4.2.6.8 and 6.1.1.4'
O O 0.0106 0.0060 'International Tables Vol C Tables 4.2.6.8 and 6.1.1.4'
F F 0.0171 0.0103 'International Tables Vol C Tables 4.2.6.8 and 6.1.1.4'
P P 0.1023 0.0942 'International Tables Vol C Tables 4.2.6.8 and 6.1.1.4'
Ru Ru -1.2594 0.8363 'International Tables Vol C Tables 4.2.6.8 and 6.1.1.4'

loop_
_geom_angle_atom_site_label_1
_geom_angle_atom_site_label_2
_geom_angle_atom_site_label_3
_geom_angle
_geom_angle_site_symmetry_1
_geom_angle_site_symmetry_3
C1 Ru N4 90.3(4) . .
C1 Ru N3 91.2(3) . .
N4 Ru N3 89.8(3) . .
C1 Ru N1 92.6(3) . .
N4 Ru N1 90.2(3) . .
N3 Ru N1 176.2(3) . .
C1 Ru N2 93.3(4) . .
N4 Ru N2 176.5(3) . .
N3 Ru N2 90.2(3) . .
N1 Ru N2 89.5(3) . .
C1 Ru N5 177.9(3) . .
N4 Ru N5 88.1(3) . .
N3 Ru N5 87.4(3) . .
N1 Ru N5 88.7(3) . .
N2 Ru N5 88.4(3) . .
C81 O2 C87 116.8(7) . .
C89 O3 C88 112.2(7) . .
C90 O4 C91 109.4(8) . .
C82 O5 C92 118.4(8) 3_666 .
C11 N1 C14 106.3(7) . .
C11 N1 Ru 126.7(6) . .
C14 N1 Ru 126.9(6) . .
C16 N2 C19 106.5(8) . .
C16 N2 Ru 128.1(6) . .
C19 N2 Ru 125.3(6) . .
C21 N3 C24 105.0(7) . .
C21 N3 Ru 127.9(6) . .
C24 N3 Ru 127.0(6) . .
C26 N4 C29 105.8(8) . .
C26 N4 Ru 127.5(6) . .
C29 N4 Ru 126.6(6) . .
C75 N5 C71 117.5(8) . .
C75 N5 Ru 122.1(6) . .
C71 N5 Ru 120.5(6) . .
C76 N6 C80 120.6(8) . .
C76 N6 C2 120.0(8) . .
C80 N6 C2 119.4(8) . .
O1 C1 Ru 176.4(9) . .
C2 C2 N6 109.1(9) 3_666 .
C29 C10 C11 124.7(8) . .
C29 C10 C31 117.7(9) . .
C11 C10 C31 117.4(8) . .
N1 C11 C10 125.9(8) . .
N1 C11 C12 109.5(8) . .
C10 C11 C12 124.7(9) . .
C13 C12 C11 106.8(8) . .
C12 C13 C14 108.2(8) . .
N1 C14 C15 124.0(8) . .
N1 C14 C13 109.2(8) . .
C15 C14 C13 126.8(9) . .
C16 C15 C14 127.2(9) . .
C16 C15 C41 117.7(8) . .
C14 C15 C41 115.0(9) . .
N2 C16 C15 124.1(9) . .
N2 C16 C17 111.1(9) . .
C15 C16 C17 124.8(9) . .
C18 C17 C16 106.0(9) . .
C17 C18 C19 109.0(9) . .
N2 C19 C20 126.9(9) . .
N2 C19 C18 107.4(8) . .
C20 C19 C18 125.7(9) . .
C21 C20 C19 124.2(9) . .
C21 C20 C51 118.5(8) . .
C19 C20 C51 117.3(9) . .
N3 C21 C22 111.1(8) . .
N3 C21 C20 125.3(8) . .
C22 C21 C20 123.5(9) . .
C23 C22 C21 106.2(8) . .
C22 C23 C24 108.7(9) . .
N3 C24 C23 108.9(8) . .
N3 C24 C25 123.3(9) . .
C23 C24 C25 127.7(9) . .
C26 C25 C24 128.7(9) . .
C26 C25 C61 115.3(9) . .
C24 C25 C61 116.0(8) . .
C25 C26 N4 123.4(9) . .
C25 C26 C27 127.5(9) . .
N4 C26 C27 109.2(8) . .
C28 C27 C26 107.8(9) . .
C27 C28 C29 107.6(9) . .
N4 C29 C10 125.6(9) . .
N4 C29 C28 109.6(8) . .
C10 C29 C28 124.8(9) . .
C32 C31 C36 115.4(9) . .
C32 C31 C10 124.0(9) . .
C36 C31 C10 120.6(9) . .
C33 C32 C31 122.0(10) . .
C32 C33 C34 121.5(11) . .
C35 C34 C33 117.2(10) . .
C35 C34 C37 124.5(12) . .
C33 C34 C37 118.3(11) . .
C34 C35 C36 123.0(11) . .
C35 C36 C31 120.9(10) . .
C46 C41 C42 117.8(9) . .
C46 C41 C15 122.4(9) . .
C42 C41 C15 119.8(8) . .
C43 C42 C41 119.7(9) . .
C44 C43 C42 122.7(10) . .
C43 C44 C45 117.0(9) . .
C43 C44 C47 122.8(10) . .
C45 C44 C47 120.1(9) . .
C46 C45 C44 120.6(9) . .
C41 C46 C45 122.0(10) . .
C56 C51 C52 116.8(9) . .
C56 C51 C20 123.5(9) . .
C52 C51 C20 119.7(9) . .
C53 C52 C51 120.5(10) . .
C54 C53 C52 122.6(11) . .
C53 C54 C55 115.4(11) . .
C53 C54 C57 123.2(12) . .
C55 C54 C57 121.4(12) . .
C56 C55 C54 122.9(11) . .
C51 C56 C55 121.7(11) . .
C62 C61 C66 116.3(9) . .
C62 C61 C25 122.7(8) . .
C66 C61 C25 120.9(8) . .
C61 C62 C63 123.0(10) . .
C62 C63 C64 119.7(10) . .
C65 C64 C63 119.4(9) . .
C65 C64 C67 120.2(10) . .
C63 C64 C67 120.4(10) . .
C64 C65 C66 119.9(10) . .
C65 C66 C61 121.5(9) . .
N5 C71 C72 122.0(9) . .
C71 C72 C73 122.3(9) . .
C74 C73 C72 115.0(8) . .
C74 C73 C78 122.6(9) . .
C72 C73 C78 122.5(8) . .
C73 C74 C75 120.3(9) . .
N5 C75 C74 122.9(8) . .
N6 C76 C77 121.2(9) . .
C76 C77 C78 121.1(9) . .
C79 C78 C77 116.2(8) . .
C79 C78 C73 122.5(8) . .
C77 C78 C73 121.2(8) . .
C78 C79 C80 122.2(9) . .
N6 C80 C79 118.5(9) . .
C82 C81 C86 122.2(10) . .
C82 C81 O2 115.2(9) . .
C86 C81 O2 122.5(10) . .
C81 C82 O5 117.3(9) . 3_666
C81 C82 C83 117.8(10) . .
O5 C82 C83 124.9(10) 3_666 .
C82 C83 C84 120.8(11) . .
C85 C84 C83 119.4(11) . .
C84 C85 C86 120.3(12) . .
C81 C86 C85 119.5(11) . .
O2 C87 C88 108.7(8) . .
O3 C88 C87 112.2(8) . .
O3 C89 C90 109.9(8) . .
O4 C90 C89 110.2(9) . .
O4 C91 C92 106.1(9) . .
O5 C92 C91 110.6(8) . .
F2 P F6 90.7(4) . .
F2 P F4 90.6(4) . .
F6 P F4 90.0(4) . .
F2 P F5 88.9(4) . .
F6 P F5 179.4(5) . .
F4 P F5 89.6(4) . .
F2 P F1 179.4(5) . .
F6 P F1 89.9(5) . .
F4 P F1 89.4(4) . .
F5 P F1 90.5(4) . .
F2 P F3 89.5(4) . .
F6 P F3 90.4(4) . .
F4 P F3 179.6(5) . .
F5 P F3 90.0(4) . .
F1 P F3 90.4(4) . .
O1S C2S C3S 121.3(11) . .
O1S C2S C1S 121.2(11) . .
C3S C2S C1S 117.5(11) . .
O2S C5S C6S 121.1(14) . .
O2S C5S C4S 122.2(14) . .
C6S C5S C4S 116.6(12) . .
O3S C8S C9S 121.3(17) . .
O3S C8S C7S 122.2(18) . .
C9S C8S C7S 116.2(15) . .
O4S C11S C12S 118(3) . .
O4S C11S C10S 127(2) . .
C12S C11S C10S 115(2) . .

loop_
_geom_bond_atom_site_label_1
_geom_bond_atom_site_label_2
_geom_bond_distance
_geom_bond_site_symmetry_2
Ru C1 1.865(10) .
Ru N4 2.045(7) .
Ru N3 2.048(7) .
Ru N1 2.057(7) .
Ru N2 2.057(7) .
Ru N5 2.194(7) .
O1 C1 1.111(10) .
O2 C81 1.413(10) .
O2 C87 1.458(10) .
O3 C89 1.428(10) .
O3 C88 1.444(11) .
O4 C90 1.388(11) .
O4 C91 1.454(11) .
O5 C82 1.366(11) 3_666
O5 C92 1.434(10) .
N1 C11 1.365(11) .
N1 C14 1.394(10) .
N2 C16 1.368(10) .
N2 C19 1.383(11) .
N3 C21 1.362(11) .
N3 C24 1.385(10) .
N4 C26 1.387(10) .
N4 C29 1.389(11) .
N5 C75 1.322(10) .
N5 C71 1.345(10) .
N6 C76 1.342(11) .
N6 C80 1.368(10) .
N6 C2 1.494(10) .
C2 C2 1.476(17) 3_666
C10 C29 1.412(12) .
C10 C11 1.428(12) .
C10 C31 1.472(12) .
C11 C12 1.452(12) .
C12 C13 1.344(12) .
C13 C14 1.422(12) .
C14 C15 1.421(12) .
C15 C16 1.401(12) .
C15 C41 1.493(12) .
C16 C17 1.419(13) .
C17 C18 1.341(12) .
C18 C19 1.446(12) .
C19 C20 1.426(12) .
C20 C21 1.416(12) .
C20 C51 1.483(12) .
C21 C22 1.408(11) .
C22 C23 1.333(12) .
C23 C24 1.408(12) .
C24 C25 1.410(13) .
C25 C26 1.382(12) .
C25 C61 1.507(12) .
C26 C27 1.434(13) .
C27 C28 1.345(12) .
C28 C29 1.426(12) .
C31 C32 1.398(13) .
C31 C36 1.415(13) .
C32 C33 1.375(13) .
C33 C34 1.392(14) .
C34 C35 1.347(14) .
C34 C37 1.496(13) .
C35 C36 1.381(14) .
C41 C46 1.364(12) .
C41 C42 1.403(12) .
C42 C43 1.386(13) .
C43 C44 1.369(13) .
C44 C45 1.398(13) .
C44 C47 1.507(12) .
C45 C46 1.384(12) .
C51 C56 1.359(13) .
C51 C52 1.395(13) .
C52 C53 1.390(14) .
C53 C54 1.363(15) .
C54 C55 1.383(14) .
C54 C57 1.514(14) .
C55 C56 1.367(14) .
C61 C62 1.365(12) .
C61 C66 1.413(11) .
C62 C63 1.379(12) .
C63 C64 1.382(13) .
C64 C65 1.379(13) .
C64 C67 1.528(13) .
C65 C66 1.381(12) .
C71 C72 1.353(12) .
C72 C73 1.389(12) .
C73 C74 1.381(11) .
C73 C78 1.468(11) .
C74 C75 1.393(11) .
C76 C77 1.358(12) .
C77 C78 1.398(11) .
C78 C79 1.383(12) .
C79 C80 1.384(12) .
C81 C82 1.358(13) .
C81 C86 1.364(13) .
C82 O5 1.366(11) 3_666
C82 C83 1.385(13) .
C83 C84 1.385(14) .
C84 C85 1.360(14) .
C85 C86 1.370(13) .
C87 C88 1.509(13) .
C89 C90 1.491(13) .
C91 C92 1.491(14) .
P F2 1.563(6) .
P F6 1.579(7) .
P F4 1.584(6) .
P F5 1.586(7) .
P F1 1.589(7) .
P F3 1.595(6) .
O1S C2S 1.198(11) .
C1S C2S 1.514(14) .
C2S C3S 1.433(14) .
O2S C5S 1.200(14) .
C4S C5S 1.511(17) .
C5S C6S 1.434(15) .
O3S C8S 1.150(14) .
C7S C8S 1.485(17) .
C8S C9S 1.47(2) .
O4S C11S 1.23(3) .
C10S C11S 1.53(3) .
C11S C12S 1.43(3) .

loop_
_geom_torsion_atom_site_label_1
_geom_torsion_atom_site_label_2
_geom_torsion_atom_site_label_3
_geom_torsion_atom_site_label_4
_geom_torsion
_geom_torsion_site_symmetry_1
_geom_torsion_site_symmetry_3
_geom_torsion_site_symmetry_4
C1 Ru N1 C11 86.2(7) . . .
N4 Ru N1 C11 -4.0(7) . . .
N3 Ru N1 C11 -95(5) . . .
N2 Ru N1 C11 179.5(7) . . .
N5 Ru N1 C11 -92.1(7) . . .
C1 Ru N1 C14 -89.1(7) . . .
N4 Ru N1 C14 -179.3(7) . . .
N3 Ru N1 C14 90(5) . . .
N2 Ru N1 C14 4.2(7) . . .
N5 Ru N1 C14 92.6(7) . . .
C1 Ru N2 C16 87.1(8) . . .
N4 Ru N2 C16 -91(5) . . .
N3 Ru N2 C16 178.3(7) . . .
N1 Ru N2 C16 -5.5(7) . . .
N5 Ru N2 C16 -94.2(7) . . .
C1 Ru N2 C19 -88.5(7) . . .
N4 Ru N2 C19 93(5) . . .
N3 Ru N2 C19 2.7(7) . . .
N1 Ru N2 C19 178.9(7) . . .
N5 Ru N2 C19 90.1(7) . . .
C1 Ru N3 C21 91.3(8) . . .
N4 Ru N3 C21 -178.5(7) . . .
N1 Ru N3 C21 -87(5) . . .
N2 Ru N3 C21 -2.0(7) . . .
N5 Ru N3 C21 -90.4(7) . . .
C1 Ru N3 C24 -85.6(7) . . .
N4 Ru N3 C24 4.6(7) . . .
N1 Ru N3 C24 96(5) . . .
N2 Ru N3 C24 -178.9(7) . . .
N5 Ru N3 C24 92.7(7) . . .
C1 Ru N4 C26 90.4(7) . . .
N3 Ru N4 C26 -0.8(7) . . .
N1 Ru N4 C26 -177.0(7) . . .
N2 Ru N4 C26 -91(5) . . .
N5 Ru N4 C26 -88.3(7) . . .
C1 Ru N4 C29 -91.3(7) . . .
N3 Ru N4 C29 177.5(7) . . .
N1 Ru N4 C29 1.3(7) . . .
N2 Ru N4 C29 87(5) . . .
N5 Ru N4 C29 90.1(7) . . .
C1 Ru N5 C75 0(10) . . .
N4 Ru N5 C75 39.5(7) . . .
N3 Ru N5 C75 -50.4(7) . . .
N1 Ru N5 C75 129.8(7) . . .
N2 Ru N5 C75 -140.7(7) . . .
C1 Ru N5 C71 -179(100) . . .
N4 Ru N5 C71 -139.5(7) . . .
N3 Ru N5 C71 130.5(7) . . .
N1 Ru N5 C71 -49.3(7) . . .
N2 Ru N5 C71 40.3(7) . . .
N4 Ru C1 O1 -26(16) . . .
N3 Ru C1 O1 63(16) . . .
N1 Ru C1 O1 -117(16) . . .
N2 Ru C1 O1 154(16) . . .
N5 Ru C1 O1 13(24) . . .
C76 N6 C2 C2 107.8(11) . . 3_666
C80 N6 C2 C2 -70.4(13) . . 3_666
C14 N1 C11 C10 -180.0(8) . . .
Ru N1 C11 C10 3.9(12) . . .
C14 N1 C11 C12 0.1(9) . . .
Ru N1 C11 C12 -176.0(5) . . .
C29 C10 C11 N1 0.2(14) . . .
C31 C10 C11 N1 -175.8(8) . . .
C29 C10 C11 C12 -179.8(8) . . .
C31 C10 C11 C12 4.2(13) . . .
N1 C11 C12 C13 -1.6(10) . . .
C10 C11 C12 C13 178.5(8) . . .
C11 C12 C13 C14 2.4(10) . . .
C11 N1 C14 C15 -178.9(8) . . .
Ru N1 C14 C15 -2.8(12) . . .
C11 N1 C14 C13 1.4(9) . . .
Ru N1 C14 C13 177.5(5) . . .
C12 C13 C14 N1 -2.4(10) . . .
C12 C13 C14 C15 177.9(9) . . .
N1 C14 C15 C16 0.8(14) . . .
C13 C14 C15 C16 -179.5(8) . . .
N1 C14 C15 C41 -178.1(7) . . .
C13 C14 C15 C41 1.5(13) . . .
C19 N2 C16 C15 -178.3(8) . . .
Ru N2 C16 C15 5.4(13) . . .
C19 N2 C16 C17 -0.1(10) . . .
Ru N2 C16 C17 -176.4(6) . . .
C14 C15 C16 N2 -2.1(15) . . .
C41 C15 C16 N2 176.8(8) . . .
C14 C15 C16 C17 179.9(9) . . .
C41 C15 C16 C17 -1.2(14) . . .
N2 C16 C17 C18 0.6(12) . . .
C15 C16 C17 C18 178.8(9) . . .
C16 C17 C18 C19 -0.8(12) . . .
C16 N2 C19 C20 179.1(8) . . .
Ru N2 C19 C20 -4.5(12) . . .
C16 N2 C19 C18 -0.4(10) . . .
Ru N2 C19 C18 176.0(6) . . .
C17 C18 C19 N2 0.8(11) . . .
C17 C18 C19 C20 -178.7(9) . . .
N2 C19 C20 C21 4.6(14) . . .
C18 C19 C20 C21 -175.9(9) . . .
N2 C19 C20 C51 -174.5(8) . . .
C18 C19 C20 C51 5.0(13) . . .
C24 N3 C21 C22 -0.7(9) . . .
Ru N3 C21 C22 -178.1(5) . . .
C24 N3 C21 C20 -179.8(8) . . .
Ru N3 C21 C20 2.8(13) . . .
C19 C20 C21 N3 -3.7(14) . . .
C51 C20 C21 N3 175.4(8) . . .
C19 C20 C21 C22 177.3(8) . . .
C51 C20 C21 C22 -3.6(13) . . .
N3 C21 C22 C23 1.1(10) . . .
C20 C21 C22 C23 -179.7(9) . . .
C21 C22 C23 C24 -1.1(10) . . .
C21 N3 C24 C23 -0.1(9) . . .
Ru N3 C24 C23 177.4(5) . . .
C21 N3 C24 C25 177.5(8) . . .
Ru N3 C24 C25 -5.0(12) . . .
C22 C23 C24 N3 0.8(10) . . .
C22 C23 C24 C25 -176.7(9) . . .
N3 C24 C25 C26 0.1(15) . . .
C23 C24 C25 C26 177.2(9) . . .
N3 C24 C25 C61 -178.2(8) . . .
C23 C24 C25 C61 -1.1(14) . . .
C24 C25 C26 N4 4.1(15) . . .
C61 C25 C26 N4 -177.6(8) . . .
C24 C25 C26 C27 -177.3(9) . . .
C61 C25 C26 C27 1.0(13) . . .
C29 N4 C26 C25 178.5(8) . . .
Ru N4 C26 C25 -2.9(12) . . .
C29 N4 C26 C27 -0.3(9) . . .
Ru N4 C26 C27 178.3(6) . . .
C25 C26 C27 C28 -178.2(9) . . .
N4 C26 C27 C28 0.5(11) . . .
C26 C27 C28 C29 -0.5(11) . . .
C26 N4 C29 C10 -179.6(8) . . .
Ru N4 C29 C10 1.8(12) . . .
C26 N4 C29 C28 0.0(10) . . .
Ru N4 C29 C28 -178.6(6) . . .
C11 C10 C29 N4 -3.3(14) . . .
C31 C10 C29 N4 172.7(8) . . .
C11 C10 C29 C28 177.1(9) . . .
C31 C10 C29 C28 -6.8(14) . . .
C27 C28 C29 N4 0.3(11) . . .
C27 C28 C29 C10 179.9(9) . . .
C29 C10 C31 C32 114.8(11) . . .
C11 C10 C31 C32 -68.8(13) . . .
C29 C10 C31 C36 -64.9(12) . . .
C11 C10 C31 C36 111.5(10) . . .
C36 C31 C32 C33 -2.1(15) . . .
C10 C31 C32 C33 178.2(10) . . .
C31 C32 C33 C34 0.2(16) . . .
C32 C33 C34 C35 1.8(16) . . .
C32 C33 C34 C37 -179.3(11) . . .
C33 C34 C35 C36 -1.9(18) . . .
C37 C34 C35 C36 179.4(11) . . .
C34 C35 C36 C31 -0.1(18) . . .
C32 C31 C36 C35 2.1(15) . . .
C10 C31 C36 C35 -178.2(10) . . .
C16 C15 C41 C46 95.6(11) . . .
C14 C15 C41 C46 -85.3(11) . . .
C16 C15 C41 C42 -83.4(11) . . .
C14 C15 C41 C42 95.6(11) . . .
C46 C41 C42 C43 0.1(16) . . .
C15 C41 C42 C43 179.2(10) . . .
C41 C42 C43 C44 -0.1(18) . . .
C42 C43 C44 C45 1.8(17) . . .
C42 C43 C44 C47 -176.1(10) . . .
C43 C44 C45 C46 -3.4(15) . . .
C47 C44 C45 C46 174.5(10) . . .
C42 C41 C46 C45 -1.8(15) . . .
C15 C41 C46 C45 179.2(10) . . .
C44 C45 C46 C41 3.5(16) . . .
C21 C20 C51 C56 71.8(13) . . .
C19 C20 C51 C56 -109.0(11) . . .
C21 C20 C51 C52 -108.7(11) . . .
C19 C20 C51 C52 70.5(12) . . .
C56 C51 C52 C53 -2.8(16) . . .
C20 C51 C52 C53 177.7(10) . . .
C51 C52 C53 C54 0.8(19) . . .
C52 C53 C54 C55 1.7(18) . . .
C52 C53 C54 C57 -178.3(11) . . .
C53 C54 C55 C56 -2.4(18) . . .
C57 C54 C55 C56 177.6(11) . . .
C52 C51 C56 C55 2.2(16) . . .
C20 C51 C56 C55 -178.3(10) . . .
C54 C55 C56 C51 0.5(18) . . .
C26 C25 C61 C62 -107.3(11) . . .
C24 C25 C61 C62 71.1(12) . . .
C26 C25 C61 C66 75.4(11) . . .
C24 C25 C61 C66 -106.1(10) . . .
C66 C61 C62 C63 -4.0(16) . . .
C25 C61 C62 C63 178.6(10) . . .
C61 C62 C63 C64 1.6(17) . . .
C62 C63 C64 C65 0.9(16) . . .
C62 C63 C64 C67 -177.3(10) . . .
C63 C64 C65 C66 -0.8(16) . . .
C67 C64 C65 C66 177.5(10) . . .
C64 C65 C66 C61 -1.8(16) . . .
C62 C61 C66 C65 4.1(15) . . .
C25 C61 C66 C65 -178.5(10) . . .
C75 N5 C71 C72 -2.2(14) . . .
Ru N5 C71 C72 176.9(7) . . .
N5 C71 C72 C73 0.1(15) . . .
C71 C72 C73 C74 2.0(14) . . .
C71 C72 C73 C78 -177.5(9) . . .
C72 C73 C74 C75 -1.9(13) . . .
C78 C73 C74 C75 177.6(9) . . .
C71 N5 C75 C74 2.2(14) . . .
Ru N5 C75 C74 -176.9(7) . . .
C73 C74 C75 N5 -0.1(15) . . .
C80 N6 C76 C77 1.5(14) . . .
C2 N6 C76 C77 -176.7(8) . . .
N6 C76 C77 C78 2.4(15) . . .
C76 C77 C78 C79 -4.6(14) . . .
C76 C77 C78 C73 170.5(9) . . .
C74 C73 C78 C79 -13.7(14) . . .
C72 C73 C78 C79 165.8(9) . . .
C74 C73 C78 C77 171.6(9) . . .
C72 C73 C78 C77 -9.0(14) . . .
C77 C78 C79 C80 3.2(15) . . .
C73 C78 C79 C80 -171.8(9) . . .
C76 N6 C80 C79 -2.9(14) . . .
C2 N6 C80 C79 175.2(9) . . .
C78 C79 C80 N6 0.5(15) . . .
C87 O2 C81 C82 -168.7(9) . . .
C87 O2 C81 C86 14.2(13) . . .
C86 C81 C82 O5 -179.5(9) . . 3_666
O2 C81 C82 O5 3.3(13) . . 3_666
C86 C81 C82 C83 -1.2(15) . . .
O2 C81 C82 C83 -178.3(8) . . .
C81 C82 C83 C84 1.3(15) . . .
O5 C82 C83 C84 179.6(9) 3_666 . .
C82 C83 C84 C85 -1.1(16) . . .
C83 C84 C85 C86 0.6(17) . . .
C82 C81 C86 C85 0.7(16) . . .
O2 C81 C86 C85 177.7(9) . . .
C84 C85 C86 C81 -0.5(16) . . .
C81 O2 C87 C88 170.6(8) . . .
C89 O3 C88 C87 99.7(10) . . .
O2 C87 C88 O3 77.4(10) . . .
C88 O3 C89 C90 -174.7(8) . . .
C91 O4 C90 C89 178.4(8) . . .
O3 C89 C90 O4 -55.0(11) . . .
C90 O4 C91 C92 169.5(8) . . .
C82 O5 C92 C91 175.9(8) 3_666 . .
O4 C91 C92 O5 76.8(10) . . .
N6 C2 C2 N6 180.000(2) . 3_666 3_666
C92 O5 C82 C81 -172.1(9) . 3_666 3_666
C92 O5 C82 C83 6.1(14) . 3_666 3_666
